data_7135422
loop_
_publ_author_name
'M, Thillai Natarajan'
'Padhi, Sumanta Kumar'

_publ_section_title
;
 Hydride-mediated ammonia borane dehydrogenation in water by arene-Ru(II)
 catalysts revealed through real-time gas evolution.
;
_journal_issue 21
_journal_name_full 'Chemical communications (Cambridge, England)'
_journal_page_first 5880
_journal_page_last 5884
_journal_paper_doi 10.1039/d5cc06735a
_journal_volume 62
_journal_year 2026
_chemical_formula_moiety 'C16 H20 Cl N2 O Ru, 2(F3 P0.5)'
_chemical_formula_sum 'C16 H20 Cl F6 N2 O P Ru'
_chemical_formula_weight 538.840
_space_group_crystal_system monoclinic
_space_group_IT_number 14
_space_group_name_Hall '-P 2yn'
_space_group_name_H-M_alt 'P 1 21/n 1'
_symmetry_Int_Tables_number 14
_atom_sites_solution_primary dual
_audit_creation_date 2025-11-26
_audit_creation_method
;
Olex2 1.5
(compiled 2021.12.09 svn.r5202d8cf for OlexSys, GUI svn.r6439)
;
_audit_update_record
;
2025-11-26 deposited with the CCDC.	2026-02-19 downloaded from the CCDC.
;
_cell_angle_alpha 90
_cell_angle_beta 110.020(5)
_cell_angle_gamma 90
_cell_formula_units_Z 4
_cell_length_a 11.3484(5)
_cell_length_b 15.5897(6)
_cell_length_c 11.7304(5)
_cell_measurement_reflns_used 4956
_cell_measurement_temperature 293
_cell_measurement_theta_max 28.7660
_cell_measurement_theta_min 2.3160
_cell_volume 1949.92(15)
_computing_cell_refinement 'CrysAlisPro 1.171.40.69a (Rigaku OD, 2020)'
_computing_data_collection 'CrysAlisPro 1.171.40.69a (Rigaku OD, 2020)'
_computing_data_reduction 'CrysAlisPro 1.171.40.69a (Rigaku OD, 2020)'
_computing_molecular_graphics 'Olex2 1.5 (Dolomanov et al., 2009)'
_computing_publication_material 'Olex2 1.5 (Dolomanov et al., 2009)'
_computing_structure_refinement 'olex2.refine 1.5 (Bourhis et al., 2015)'
_computing_structure_solution 'SHELXT 2014/5 (Sheldrick, 2014)'
_diffrn_ambient_temperature 293
_diffrn_detector 'CCD plate'
_diffrn_detector_area_resol_mean 8.0303
_diffrn_detector_type EosS2
_diffrn_measured_fraction_theta_full 0.9997
_diffrn_measured_fraction_theta_max 0.8560
_diffrn_measurement_details
;
List of Runs (angles in degrees, time in seconds):

  # Type    Start    End  Width  t~exp~   \w     \q     \k     \f   Frames
#--------------------------------------------------------------------------
  1  \w     56.00  84.00   1.00   10.00    --   14.69 178.00 120.00   28
  2  \w     56.00  86.00   1.00   10.00    --   14.69 178.00  90.00   30
  3  \w    -50.00  64.00   1.00   10.00    --   14.69   0.00-180.00  114
  4  \w    -57.00  -4.00   1.00   10.00    --   14.69 -19.00 -30.00   53
;
_diffrn_measurement_device 'four-circle diffractometer'
_diffrn_measurement_device_type 'SuperNova, Single source at offset/far, EosS2'
_diffrn_measurement_method '\w scans'
_diffrn_orient_matrix_type 'CrysAlisPro convention (1999,Acta A55,543-557)'
_diffrn_orient_matrix_UB_11 0.0141564000
_diffrn_orient_matrix_UB_12 0.0366788000
_diffrn_orient_matrix_UB_13 -0.0286718000
_diffrn_orient_matrix_UB_21 0.0553269000
_diffrn_orient_matrix_UB_22 0.0066670000
_diffrn_orient_matrix_UB_23 0.0506882000
_diffrn_orient_matrix_UB_31 0.0340959000
_diffrn_orient_matrix_UB_32 -0.0260554000
_diffrn_orient_matrix_UB_33 -0.0274284000
_diffrn_radiation_monochromator mirror
_diffrn_radiation_probe x-ray
_diffrn_radiation_type 'Mo K\a'
_diffrn_radiation_wavelength 0.71073
_diffrn_reflns_av_R_equivalents 0.0271
_diffrn_reflns_av_unetI/netI 0.0422
_diffrn_reflns_Laue_measured_fraction_full 0.9997
_diffrn_reflns_Laue_measured_fraction_max 0.8560
_diffrn_reflns_limit_h_max 15
_diffrn_reflns_limit_h_min -15
_diffrn_reflns_limit_k_max 20
_diffrn_reflns_limit_k_min -21
_diffrn_reflns_limit_l_max 11
_diffrn_reflns_limit_l_min -15
_diffrn_reflns_number 9821
_diffrn_reflns_point_group_measured_fraction_full 0.9997
_diffrn_reflns_point_group_measured_fraction_max 0.8560
_diffrn_reflns_theta_full 25.2417
_diffrn_reflns_theta_max 29.19
_diffrn_reflns_theta_min 2.16
_diffrn_source 'micro-focus sealed X-ray tube'
_diffrn_source_type 'SuperNova (Mo) X-ray Source'
_exptl_absorpt_coefficient_mu 1.088
_exptl_absorpt_correction_T_max 0.787
_exptl_absorpt_correction_T_min 0.761
_exptl_absorpt_correction_type multi-scan
_exptl_absorpt_process_details
;
CrysAlisPro 1.171.40.69a (Rigaku Oxford Diffraction, 2020)
Empirical absorption correction using spherical harmonics,
 implemented in SCALE3 ABSPACK scaling algorithm.
;
_exptl_crystal_colour 'dark brown'
_exptl_crystal_colour_modifier dark
_exptl_crystal_colour_primary brown
_exptl_crystal_density_diffrn 1.835
_exptl_crystal_description block
_exptl_crystal_F_000 1072.841
_exptl_crystal_size_max 0.26
_exptl_crystal_size_mid 0.24
_exptl_crystal_size_min 0.22
_refine_diff_density_max 0.8727
_refine_diff_density_min -0.9293
_refine_diff_density_rms 0.1182
_refine_ls_d_res_high 0.7287
_refine_ls_d_res_low 9.4484
_refine_ls_goodness_of_fit_ref 0.9757
_refine_ls_hydrogen_treatment constr
_refine_ls_matrix_type full
_refine_ls_number_constraints 35
_refine_ls_number_parameters 265
_refine_ls_number_reflns 4519
_refine_ls_number_restraints 0
_refine_ls_restrained_S_all 0.9757
_refine_ls_R_factor_all 0.0474
_refine_ls_R_factor_gt 0.0369
_refine_ls_shift/su_max -0.0005
_refine_ls_shift/su_mean 0.0001
_refine_ls_structure_factor_coef Fsqd
_refine_ls_weighting_details 'w=1/[\s^2^(Fo^2^)+(0.0710P)^2^] where P=(Fo^2^+2Fc^2^)/3'
_refine_ls_weighting_scheme calc
_refine_ls_wR_factor_gt 0.1011
_refine_ls_wR_factor_ref 0.1107
_reflns_Friedel_coverage 0.0
_reflns_limit_h_max 8
_reflns_limit_h_min -15
_reflns_limit_k_max 21
_reflns_limit_k_min 0
_reflns_limit_l_max 15
_reflns_limit_l_min -7
_reflns_number_gt 3763
_reflns_number_total 4519
_reflns_threshold_expression I>=2u(I)
_cod_data_source_file d5cc06735a2.cif
_cod_data_source_block SKP_RD_04_A
_cod_depositor_comments 'Adding full bibliography for 7135420--7135422.cif.'
_cod_original_sg_symbol_Hall '-P 2ybc (x-z,y,z)'
_cod_database_code 7135422
_chemical_oxdiff_formula 'C H N O Cl Ru'
_olex2_refinement_description
;
1. Fixed Uiso
 At 1.2 times of:
  All C(H) groups, All C(H,H) groups
2. Others
 Fixed Sof: F6(0.5) F7(0.5)
3.a Secondary CH2 refined with riding coordinates:
 C7(H7a,H7b), C10(H10a,H10b), C6(H6a,H6b), C8(H8a,H8b), C9(H9a,H9b)
3.b Aromatic/amide H refined with riding coordinates:
 C15(H15), C16(H16), C14(H14), C4(H4), C12(H12), C13(H13), C11(H11), C1(H1),
 C3(H3), C2(H2)
;
_olex2_submission_special_instructions 'No special instructions were received'
_oxdiff_exptl_absorpt_empirical_details
;
Empirical correction (ABSPACK) includes:
- Absorption correction using spherical harmonics
- Frame scaling
;
_oxdiff_exptl_absorpt_empirical_full_max 1.443
_oxdiff_exptl_absorpt_empirical_full_min 0.640

loop_
_space_group_symop_id
_space_group_symop_operation_xyz
1 x,y,z
2 -x+1/2,y+1/2,-z+1/2
3 -x,-y,-z
4 x-1/2,-y-1/2,z-1/2

loop_
_atom_site_label
_atom_site_type_symbol
_atom_site_fract_x
_atom_site_fract_y
_atom_site_fract_z
_atom_site_U_iso_or_equiv
_atom_site_adp_type
_atom_site_occupancy
_atom_site_site_symmetry_order
_atom_site_refinement_flags_posn
_atom_site_refinement_flags_adp
_atom_site_refinement_flags_occupancy
_atom_site_disorder_group
Ru1 Ru 0.42441(2) 0.205570(14) 0.53815(2) 0.02509(10) Uani 1.000000 1 . . . .
Cl02 Cl 0.27341(9) 0.28113(6) 0.37364(8) 0.0426(2) Uani 1.000000 1 . . . .
P2 P 0.0 0.5 0.5 0.0394(3) Uani 1.000000 2 S T P .
P1 P 0.5 0.5 1.0 0.0437(3) Uani 1.000000 2 S T P .
F2 F 0.5405(2) 0.41867(15) 0.9395(2) 0.0621(7) Uani 1.000000 1 . . . .
O1 O 0.2063(2) 0.23182(19) 0.8329(2) 0.0492(6) Uani 1.000000 1 . . . .
F1 F 0.3725(2) 0.50413(18) 0.8882(2) 0.0764(8) Uani 1.000000 1 . . . .
N1 N 0.5142(2) 0.32512(17) 0.5811(2) 0.0313(6) Uani 1.000000 1 . . . .
N2 N 0.3337(2) 0.26132(16) 0.6588(2) 0.0269(5) Uani 1.000000 1 . . . .
F3 F 0.5639(3) 0.5620(2) 0.9306(3) 0.0854(9) Uani 1.000000 1 . . . .
F4 F -0.1254(3) 0.4858(2) 0.3930(3) 0.1163(13) Uani 1.000000 1 . . . .
C5 C 0.4605(3) 0.3823(2) 0.6331(3) 0.0320(7) Uani 1.000000 1 . . . .
C7 C 0.3999(3) 0.2367(2) 0.7878(3) 0.0316(7) Uani 1.000000 1 . . . .
H7a H 0.4098(3) 0.1748(2) 0.7927(3) 0.0379(8) Uiso 1.000000 1 R . . .
H7b H 0.4830(3) 0.2620(2) 0.8150(3) 0.0379(8) Uiso 1.000000 1 R . . .
C10 C 0.2007(3) 0.2315(2) 0.6244(3) 0.0378(8) Uani 1.000000 1 . . . .
H10a H 0.1532(3) 0.2535(2) 0.5445(3) 0.0454(9) Uiso 1.000000 1 R . . .
H10b H 0.1987(3) 0.1694(2) 0.6201(3) 0.0454(9) Uiso 1.000000 1 R . . .
C6 C 0.3387(3) 0.3564(2) 0.6445(3) 0.0334(7) Uani 1.000000 1 . . . .
H6a H 0.2703(3) 0.3744(2) 0.5728(3) 0.0401(8) Uiso 1.000000 1 R . . .
H6b H 0.3286(3) 0.3846(2) 0.7143(3) 0.0401(8) Uiso 1.000000 1 R . . .
C15 C 0.6006(3) 0.1359(2) 0.5877(3) 0.0377(7) Uani 1.000000 1 . . . .
H15 H 0.6813(3) 0.1567(2) 0.6262(3) 0.0453(9) Uiso 1.000000 1 R . . .
C16 C 0.5333(3) 0.1027(2) 0.6562(3) 0.0406(8) Uani 1.000000 1 . . . .
H16 H 0.5696(3) 0.0990(2) 0.7402(3) 0.0487(10) Uiso 1.000000 1 R . . .
C14 C 0.5474(3) 0.1385(2) 0.4592(3) 0.0417(8) Uani 1.000000 1 . . . .
H14 H 0.5940(3) 0.1586(2) 0.4132(3) 0.0501(10) Uiso 1.000000 1 R . . .
C8 C 0.3314(3) 0.2649(3) 0.8726(3) 0.0435(8) Uani 1.000000 1 . . . .
H8a H 0.3288(3) 0.3271(3) 0.8748(3) 0.0522(10) Uiso 1.000000 1 R . . .
H8b H 0.3766(3) 0.2446(3) 0.9541(3) 0.0522(10) Uiso 1.000000 1 R . . .
C9 C 0.1392(3) 0.2606(3) 0.7137(3) 0.0480(9) Uani 1.000000 1 . . . .
H9a H 0.0542(3) 0.2387(3) 0.6885(3) 0.0576(11) Uiso 1.000000 1 R . . .
H9b H 0.1349(3) 0.3228(3) 0.7133(3) 0.0576(11) Uiso 1.000000 1 R . . .
C4 C 0.5125(4) 0.4636(2) 0.6666(3) 0.0438(9) Uani 1.000000 1 . . . .
H4 H 0.4750(4) 0.5026(2) 0.7034(3) 0.0526(10) Uiso 1.000000 1 R . . .
C12 C 0.3543(3) 0.0776(2) 0.4713(4) 0.0464(9) Uani 1.000000 1 . . . .
H12 H 0.2728(3) 0.0582(2) 0.4330(4) 0.0557(11) Uiso 1.000000 1 R . . .
C13 C 0.4242(4) 0.1106(2) 0.4029(3) 0.0466(9) Uani 1.000000 1 . . . .
H13 H 0.3878(4) 0.1139(2) 0.3189(3) 0.0559(11) Uiso 1.000000 1 R . . .
C11 C 0.4083(4) 0.0742(2) 0.5969(3) 0.0427(8) Uani 1.000000 1 . . . .
H11 H 0.3620(4) 0.0531(2) 0.6427(3) 0.0512(10) Uiso 1.000000 1 R . . .
C1 C 0.6195(3) 0.3472(2) 0.5595(3) 0.0419(8) Uani 1.000000 1 . . . .
H1 H 0.6564(3) 0.3075(2) 0.5232(3) 0.0503(10) Uiso 1.000000 1 R . . .
F5 F -0.0729(3) 0.5653(3) 0.5491(3) 0.163(2) Uani 1.000000 1 . . . .
C3 C 0.6199(4) 0.4848(2) 0.6442(3) 0.0543(10) Uani 1.000000 1 . . . .
H3 H 0.6556(4) 0.5387(2) 0.6662(3) 0.0651(13) Uiso 1.000000 1 R . . .
C2 C 0.6746(4) 0.4274(3) 0.5898(4) 0.0535(10) Uani 1.000000 1 . . . .
H2 H 0.7468(4) 0.4416(3) 0.5735(4) 0.0642(12) Uiso 1.000000 1 R . . .
F6 F -0.0373(8) 0.4103(4) 0.5355(7) 0.089(2) Uani 0.500000 1 . . . 1
F7 F -0.0240(7) 0.4531(7) 0.6091(7) 0.124(3) Uani 0.500000 1 . . . 2

loop_
_atom_site_aniso_label
_atom_site_aniso_U_11
_atom_site_aniso_U_22
_atom_site_aniso_U_33
_atom_site_aniso_U_12
_atom_site_aniso_U_13
_atom_site_aniso_U_23
Ru1 0.02877(16) 0.02211(15) 0.02533(15) 0.00077(9) 0.01047(11) -0.00138(9)
Cl02 0.0484(5) 0.0432(5) 0.0306(4) 0.0090(4) 0.0062(4) 0.0049(3)
P2 0.0335(6) 0.0388(7) 0.0436(7) 0.0064(6) 0.0102(6) -0.0103(6)
P1 0.0474(7) 0.0430(7) 0.0350(7) 0.0142(6) 0.0069(6) -0.0106(6)
F2 0.0689(14) 0.0533(14) 0.0570(14) 0.0233(12) 0.0123(12) -0.0208(12)
O1 0.0458(14) 0.0645(17) 0.0459(15) 0.0004(14) 0.0269(12) 0.0077(13)
F1 0.0623(15) 0.0836(19) 0.0592(15) 0.0302(14) -0.0102(13) -0.0254(14)
N1 0.0356(14) 0.0281(13) 0.0305(13) -0.0032(12) 0.0118(12) -0.0006(11)
N2 0.0273(12) 0.0268(13) 0.0278(13) -0.0001(11) 0.0107(10) -0.0014(11)
F3 0.127(3) 0.0695(18) 0.0739(17) -0.0201(18) 0.0519(18) -0.0206(16)
F4 0.0631(17) 0.107(3) 0.127(3) 0.0284(18) -0.0337(18) -0.054(2)
C5 0.0413(17) 0.0280(15) 0.0245(14) 0.0001(14) 0.0083(13) 0.0028(13)
C7 0.0316(16) 0.0363(17) 0.0280(16) 0.0031(14) 0.0116(13) 0.0032(13)
C10 0.0308(16) 0.0455(19) 0.0389(18) -0.0036(15) 0.0143(14) -0.0061(16)
C6 0.0434(17) 0.0282(15) 0.0321(16) 0.0016(14) 0.0175(14) -0.0031(13)
C15 0.0324(16) 0.0301(16) 0.051(2) 0.0073(14) 0.0142(15) -0.0033(15)
C16 0.055(2) 0.0303(17) 0.0355(18) 0.0166(17) 0.0135(16) 0.0033(15)
C14 0.052(2) 0.0365(19) 0.045(2) 0.0079(17) 0.0274(17) -0.0012(15)
C8 0.049(2) 0.055(2) 0.0303(17) 0.0043(19) 0.0172(16) 0.0000(16)
C9 0.0382(18) 0.063(3) 0.049(2) 0.001(2) 0.0229(17) 0.000(2)
C4 0.065(2) 0.0304(17) 0.0322(17) -0.0096(17) 0.0116(17) -0.0042(14)
C12 0.0395(19) 0.0280(17) 0.068(2) -0.0064(15) 0.0133(18) -0.0170(18)
C13 0.063(2) 0.0357(18) 0.0380(18) 0.0129(18) 0.0125(18) -0.0110(16)
C11 0.057(2) 0.0227(15) 0.059(2) 0.0007(16) 0.0341(19) 0.0027(16)
C1 0.0375(17) 0.0415(19) 0.050(2) -0.0037(16) 0.0187(16) 0.0053(17)
F5 0.106(3) 0.213(5) 0.118(3) 0.103(3) -0.026(2) -0.105(3)
C3 0.074(3) 0.036(2) 0.043(2) -0.023(2) 0.007(2) 0.0027(17)
C2 0.045(2) 0.056(2) 0.056(2) -0.0206(19) 0.0134(19) 0.016(2)
F6 0.117(5) 0.043(3) 0.090(5) -0.010(3) 0.014(5) 0.011(3)
F7 0.084(5) 0.195(10) 0.095(6) -0.008(6) 0.036(5) 0.066(6)

loop_
_atom_type_symbol
_atom_type_scat_dispersion_real
_atom_type_scat_dispersion_imag
_atom_type_scat_Cromer_Mann_a1
_atom_type_scat_Cromer_Mann_a2
_atom_type_scat_Cromer_Mann_a3
_atom_type_scat_Cromer_Mann_a4
_atom_type_scat_Cromer_Mann_b1
_atom_type_scat_Cromer_Mann_b2
_atom_type_scat_Cromer_Mann_b3
_atom_type_scat_Cromer_Mann_b4
_atom_type_scat_Cromer_Mann_c
_atom_type_scat_source
_atom_type_scat_dispersion_source
C 0.00347 0.00161 2.31000 1.02000 1.58860 0.86500 20.84390 10.20750 0.56870 51.65120 0.21560 'International Tables Volume C Table 6.1.1.4 (pp. 500-502)' 'Henke, Gullikson and Davis, At. Data and Nucl. Data Tables, 1993, 54, 2'
Cl 0.14873 0.16029 11.46040 7.19640 6.25560 1.64550 0.01040 1.16620 18.51940 47.77840 -9.55740 'International Tables Volume C Table 6.1.1.4 (pp. 500-502)' 'Henke, Gullikson and Davis, At. Data and Nucl. Data Tables, 1993, 54, 2'
F 0.01794 0.01033 3.53920 2.64120 1.51700 1.02430 10.28250 4.29440 0.26150 26.14760 0.27760 'International Tables Volume C Table 6.1.1.4 (pp. 500-502)' 'Henke, Gullikson and Davis, At. Data and Nucl. Data Tables, 1993, 54, 2'
H 0.00000 0.00000 0.49300 0.32291 0.14019 0.04081 10.51090 26.12570 3.14236 57.79970 0.00304 'International Tables Volume C Table 6.1.1.4 (pp. 500-502)' 'Henke, Gullikson and Davis, At. Data and Nucl. Data Tables, 1993, 54, 2'
N 0.00653 0.00323 12.21260 3.13220 2.01250 1.16630 0.00570 9.89330 28.99750 0.58260 -11.52900 'International Tables Volume C Table 6.1.1.4 (pp. 500-502)' 'Henke, Gullikson and Davis, At. Data and Nucl. Data Tables, 1993, 54, 2'
O 0.01158 0.00611 3.04850 2.28680 1.54630 0.86700 13.27710 5.70110 0.32390 32.90890 0.25080 'International Tables Volume C Table 6.1.1.4 (pp. 500-502)' 'Henke, Gullikson and Davis, At. Data and Nucl. Data Tables, 1993, 54, 2'
P 0.10434 0.09671 6.43450 4.17910 1.78000 1.49080 1.90670 27.15700 0.52600 68.16450 1.11490 'International Tables Volume C Table 6.1.1.4 (pp. 500-502)' 'Henke, Gullikson and Davis, At. Data and Nucl. Data Tables, 1993, 54, 2'
Ru -1.23940 0.83517 19.26740 12.91820 4.86337 1.56756 0.80852 8.43467 24.79970 94.29280 5.37874 'International Tables Volume C Table 6.1.1.4 (pp. 500-502)' 'Henke, Gullikson and Davis, At. Data and Nucl. Data Tables, 1993, 54, 2'

loop_
_geom_angle_atom_site_label_1
_geom_angle_atom_site_label_2
_geom_angle_atom_site_label_3
_geom_angle
_geom_angle_site_symmetry_1
_geom_angle_site_symmetry_3
_geom_angle_publ_flag
N1 Ru1 Cl02 84.94(7) . . ?
N2 Ru1 Cl02 87.76(7) . . ?
N2 Ru1 N1 77.89(9) . . ?
C15 Ru1 Cl02 142.87(9) . . ?
C15 Ru1 N1 93.03(11) . . ?
C15 Ru1 N2 128.12(11) . . ?
C16 Ru1 Cl02 162.55(10) . . ?
C16 Ru1 N1 111.96(12) . . ?
C16 Ru1 N2 99.73(11) . . ?
C16 Ru1 C15 36.91(13) . . ?
C14 Ru1 Cl02 106.08(9) . . ?
C14 Ru1 N1 101.41(12) . . ?
C14 Ru1 N2 166.08(11) . . ?
C14 Ru1 C15 38.01(13) . . ?
C14 Ru1 C16 67.42(13) . . ?
C12 Ru1 Cl02 95.01(11) . . ?
C12 Ru1 N1 168.63(12) . . ?
C12 Ru1 N2 113.47(12) . . ?
C12 Ru1 C15 80.14(13) . . ?
C12 Ru1 C16 67.56(14) . . ?
C12 Ru1 C14 67.64(14) . . ?
C13 Ru1 Cl02 85.71(10) . . ?
C13 Ru1 N1 131.27(13) . . ?
C13 Ru1 N2 149.16(12) . . ?
C13 Ru1 C15 67.98(13) . . ?
C13 Ru1 C16 79.79(13) . . ?
C13 Ru1 C14 37.38(13) . . ?
C13 Ru1 C12 37.59(13) . . ?
C11 Ru1 Cl02 126.70(11) . . ?
C11 Ru1 N1 147.21(12) . . ?
C11 Ru1 N2 93.40(11) . . ?
C11 Ru1 C15 67.44(13) . . ?
C11 Ru1 C16 37.76(13) . . ?
C11 Ru1 C14 79.66(13) . . ?
C11 Ru1 C12 36.99(14) . . ?
C11 Ru1 C13 67.20(13) . . ?
F4 P2 F4 180.0 . 3_566 ?
F5 P2 F4 93.66(16) 3_566 . ?
F5 P2 F4 86.34(16) 3_566 3_566 ?
F5 P2 F4 93.66(16) . 3_566 ?
F5 P2 F4 86.34(16) . . ?
F5 P2 F5 180.0 3_566 . ?
F6 P2 F4 99.7(3) . 3_566 ?
F6 P2 F4 80.3(3) 3_566 3_566 ?
F6 P2 F4 80.3(3) . . ?
F6 P2 F4 99.7(3) 3_566 . ?
F6 P2 F5 105.3(3) . . ?
F6 P2 F5 74.7(3) . 3_566 ?
F6 P2 F5 74.7(3) 3_566 . ?
F6 P2 F5 105.3(3) 3_566 3_566 ?
F6 P2 F6 180.0 3_566 . ?
F7 P2 F4 102.9(3) 3_566 3_566 ?
F7 P2 F4 77.1(3) 3_566 . ?
F7 P2 F4 102.9(3) . . ?
F7 P2 F4 77.1(3) . 3_566 ?
F7 P2 F5 105.1(4) . 3_566 ?
F7 P2 F5 74.9(4) 3_566 3_566 ?
F7 P2 F5 105.1(4) 3_566 . ?
F7 P2 F5 74.9(4) . . ?
F7 P2 F6 140.4(4) . 3_566 ?
F7 P2 F6 39.6(4) . . ?
F7 P2 F6 140.4(4) 3_566 . ?
F7 P2 F6 39.6(4) 3_566 3_566 ?
F7 P2 F7 180.0 3_566 . ?
F2 P1 F2 180.0 . 3_667 ?
F1 P1 F2 90.88(12) . 3_667 ?
F1 P1 F2 89.12(12) . . ?
F1 P1 F2 89.12(12) 3_667 3_667 ?
F1 P1 F2 90.88(12) 3_667 . ?
F1 P1 F1 180.0 3_667 . ?
F3 P1 F2 89.74(13) 3_667 . ?
F3 P1 F2 90.26(13) . . ?
F3 P1 F2 89.74(13) . 3_667 ?
F3 P1 F2 90.26(13) 3_667 3_667 ?
F3 P1 F1 89.93(16) . . ?
F3 P1 F1 90.07(16) 3_667 . ?
F3 P1 F1 90.07(16) . 3_667 ?
F3 P1 F1 89.93(16) 3_667 3_667 ?
F3 P1 F3 180.0 3_667 . ?
C9 O1 C8 110.2(3) . . ?
C5 N1 Ru1 116.1(2) . . ?
C1 N1 Ru1 124.8(2) . . ?
C1 N1 C5 119.1(3) . . ?
C7 N2 Ru1 111.62(17) . . ?
C10 N2 Ru1 110.83(18) . . ?
C10 N2 C7 107.7(2) . . ?
C6 N2 Ru1 106.07(16) . . ?
C6 N2 C7 110.1(2) . . ?
C6 N2 C10 110.5(2) . . ?
C6 C5 N1 116.2(3) . . ?
C4 C5 N1 121.2(3) . . ?
C4 C5 C6 122.5(3) . . ?
H7a C7 N2 108.90(17) . . ?
H7b C7 N2 108.90(15) . . ?
H7b C7 H7a 107.7 . . ?
C8 C7 N2 113.4(2) . . ?
C8 C7 H7a 108.9(2) . . ?
C8 C7 H7b 108.90(18) . . ?
H10a C10 N2 109.11(17) . . ?
H10b C10 N2 109.11(17) . . ?
H10b C10 H10a 107.8 . . ?
C9 C10 N2 112.5(3) . . ?
C9 C10 H10a 109.1(2) . . ?
C9 C10 H10b 109.1(2) . . ?
C5 C6 N2 110.5(2) . . ?
H6a C6 N2 109.55(15) . . ?
H6a C6 C5 109.55(17) . . ?
H6b C6 N2 109.55(14) . . ?
H6b C6 C5 109.55(16) . . ?
H6b C6 H6a 108.1 . . ?
H15 C15 Ru1 128.27(9) . . ?
C16 C15 Ru1 72.69(19) . . ?
C16 C15 H15 119.7(2) . . ?
C14 C15 Ru1 71.54(19) . . ?
C14 C15 H15 119.7(2) . . ?
C14 C15 C16 120.6(3) . . ?
C15 C16 Ru1 70.40(19) . . ?
H16 C16 Ru1 131.33(9) . . ?
H16 C16 C15 120.3(2) . . ?
C11 C16 Ru1 70.61(19) . . ?
C11 C16 C15 119.3(3) . . ?
C11 C16 H16 120.3(2) . . ?
C15 C14 Ru1 70.45(18) . . ?
H14 C14 Ru1 131.10(10) . . ?
H14 C14 C15 120.4(2) . . ?
C13 C14 Ru1 70.63(19) . . ?
C13 C14 C15 119.1(3) . . ?
C13 C14 H14 120.4(2) . . ?
C7 C8 O1 110.8(3) . . ?
H8a C8 O1 109.5(2) . . ?
H8a C8 C7 109.5(2) . . ?
H8b C8 O1 109.49(18) . . ?
H8b C8 C7 109.49(18) . . ?
H8b C8 H8a 108.1 . . ?
C10 C9 O1 111.6(3) . . ?
H9a C9 O1 109.3(2) . . ?
H9a C9 C10 109.29(19) . . ?
H9b C9 O1 109.3(2) . . ?
H9b C9 C10 109.3(2) . . ?
H9b C9 H9a 108.0 . . ?
H4 C4 C5 120.6(2) . . ?
C3 C4 C5 118.9(3) . . ?
C3 C4 H4 120.6(2) . . ?
H12 C12 Ru1 130.42(9) . . ?
C13 C12 Ru1 70.36(19) . . ?
C13 C12 H12 120.4(2) . . ?
C11 C12 Ru1 71.39(19) . . ?
C11 C12 H12 120.4(2) . . ?
C11 C12 C13 119.3(3) . . ?
C14 C13 Ru1 71.99(19) . . ?
C12 C13 Ru1 72.05(19) . . ?
C12 C13 C14 120.9(3) . . ?
H13 C13 Ru1 128.75(10) . . ?
H13 C13 C14 119.5(2) . . ?
H13 C13 C12 119.5(2) . . ?
C16 C11 Ru1 71.63(19) . . ?
C12 C11 Ru1 71.62(19) . . ?
C12 C11 C16 120.8(3) . . ?
H11 C11 Ru1 129.63(9) . . ?
H11 C11 C16 119.6(2) . . ?
H11 C11 C12 119.6(2) . . ?
H1 C1 N1 118.9(2) . . ?
C2 C1 N1 122.2(3) . . ?
C2 C1 H1 118.9(2) . . ?
H3 C3 C4 119.8(2) . . ?
C2 C3 C4 120.4(3) . . ?
C2 C3 H3 119.8(2) . . ?
C3 C2 C1 118.2(3) . . ?
H2 C2 C1 120.9(2) . . ?
H2 C2 C3 120.9(2) . . ?

loop_
_geom_bond_atom_site_label_1
_geom_bond_atom_site_label_2
_geom_bond_distance
_geom_bond_site_symmetry_2
_geom_bond_publ_flag
Ru1 Cl02 2.4050(9) . ?
Ru1 N1 2.101(3) . ?
Ru1 N2 2.194(2) . ?
Ru1 C15 2.172(3) . ?
Ru1 C16 2.202(3) . ?
Ru1 C14 2.187(3) . ?
Ru1 C12 2.191(3) . ?
Ru1 C13 2.169(3) . ?
Ru1 C11 2.188(3) . ?
P2 F4 1.557(3) . ?
P2 F4 1.557(3) 3_566 ?
P2 F5 1.543(3) . ?
P2 F5 1.543(3) 3_566 ?
P2 F6 1.559(6) . ?
P2 F6 1.559(6) 3_566 ?
P2 F7 1.577(6) . ?
P2 F7 1.577(6) 3_566 ?
P1 F2 1.595(2) 3_667 ?
P1 F2 1.595(2) . ?
P1 F1 1.587(2) . ?
P1 F1 1.587(2) 3_667 ?
P1 F3 1.590(3) . ?
P1 F3 1.590(3) 3_667 ?
O1 C8 1.431(4) . ?
O1 C9 1.417(5) . ?
N1 C5 1.340(4) . ?
N1 C1 1.348(4) . ?
N2 C7 1.491(4) . ?
N2 C10 1.497(4) . ?
N2 C6 1.495(4) . ?
C5 C6 1.489(4) . ?
C5 C4 1.395(4) . ?
C7 H7a 0.9700 . ?
C7 H7b 0.9700 . ?
C7 C8 1.522(4) . ?
C10 H10a 0.9700 . ?
C10 H10b 0.9700 . ?
C10 C9 1.513(5) . ?
C6 H6a 0.9700 . ?
C6 H6b 0.9700 . ?
C15 H15 0.9300 . ?
C15 C16 1.385(5) . ?
C15 C14 1.420(5) . ?
C16 H16 0.9300 . ?
C16 C11 1.420(5) . ?
C14 H14 0.9300 . ?
C14 C13 1.396(5) . ?
C8 H8a 0.9700 . ?
C8 H8b 0.9700 . ?
C9 H9a 0.9700 . ?
C9 H9b 0.9700 . ?
C4 H4 0.9300 . ?
C4 C3 1.373(5) . ?
C12 H12 0.9300 . ?
C12 C13 1.405(5) . ?
C12 C11 1.389(5) . ?
C13 H13 0.9300 . ?
C11 H11 0.9300 . ?
C1 H1 0.9300 . ?
C1 C2 1.388(5) . ?
C3 H3 0.9300 . ?
C3 C2 1.366(6) . ?
C2 H2 0.9300 . ?

loop_
_geom_torsion_atom_site_label_1
_geom_torsion_atom_site_label_2
_geom_torsion_atom_site_label_3
_geom_torsion_atom_site_label_4
_geom_torsion
_geom_torsion_site_symmetry_1
_geom_torsion_site_symmetry_2
_geom_torsion_site_symmetry_3
_geom_torsion_site_symmetry_4
_geom_torsion_publ_flag
Ru1 N1 C5 C6 -4.8(2) . . . . ?
Ru1 N1 C5 C4 179.4(2) . . . . ?
Ru1 N1 C1 C2 179.9(3) . . . . ?
Ru1 N2 C7 C8 -173.1(2) . . . . ?
Ru1 N2 C10 C9 173.7(2) . . . . ?
Ru1 N2 C6 C5 -38.73(18) . . . . ?
Ru1 C15 C16 C11 52.9(2) . . . . ?
Ru1 C15 C14 C13 -53.1(2) . . . . ?
Ru1 C16 C15 C14 -55.3(2) . . . . ?
Ru1 C16 C11 C12 54.2(2) . . . . ?
Ru1 C14 C15 C16 55.9(2) . . . . ?
Ru1 C14 C13 C12 -55.1(2) . . . . ?
Ru1 C12 C13 C14 55.1(2) . . . . ?
Ru1 C12 C11 C16 -54.3(2) . . . . ?
Ru1 C13 C14 C15 53.0(2) . . . . ?
Ru1 C13 C12 C11 -53.9(2) . . . . ?
Ru1 C11 C16 C15 -52.8(2) . . . . ?
Ru1 C11 C12 C13 53.4(2) . . . . ?
O1 C8 C7 N2 56.3(3) . . . . ?
O1 C9 C10 N2 -57.6(4) . . . . ?
N1 C5 C6 N2 30.6(3) . . . . ?
N1 C5 C4 C3 0.7(4) . . . . ?
N1 C1 C2 C3 0.6(4) . . . . ?
N2 C6 C5 C4 -153.8(2) . . . . ?
C5 C4 C3 C2 0.1(4) . . . . ?
C15 C16 C11 C12 1.5(4) . . . . ?
C15 C14 C13 C12 -2.1(4) . . . . ?
C16 C11 C12 C13 -0.8(4) . . . . ?
C14 C13 C12 C11 1.1(4) . . . . ?
C4 C3 C2 C1 -0.7(4) . . . . ?
